data_2019310
loop_
_publ_author_name
'Ravikumar, K.'
'Sridhar, B.'
'Nanubolu, Jagadeesh Babu'
'Rao, A. K. S. Bhujanga'
'Jyothiprasad, R.'

_publ_section_title
;
 Tosylate salts of the anticancer drug lapatinib
;
_journal_coeditor_code OV3039
_journal_issue 12
_journal_name_full 'Acta Crystallographica Section C'
_journal_page_first 1516
_journal_page_last 1523
_journal_paper_doi 10.1107/S0108270113028965
_journal_volume 69
_journal_year 2013
_chemical_formula_iupac 'C29 H27 Cl F N4 O4 S +, C7 H7 O3 S -'
_chemical_formula_moiety 'C29 H27 Cl F N4 O4 S +, C7 H7 O3 S -'
_chemical_formula_sum 'C36 H34 Cl F N4 O7 S2'
_chemical_formula_weight 753.24
_chemical_name_common 'Lapatinb monotosylate'
_chemical_name_systematic
'({5-[4-({3-Chloro-4-[(3-fluorophenyl)methoxy]phenyl}amino)quinazolin-6-yl]furan-2-yl}methyl)[2-(methylsulfonyl)ethyl]azanium 4-methylbenzenesulfonate'
_space_group_IT_number 19
_symmetry_cell_setting orthorhombic
_symmetry_space_group_name_Hall 'P 2ac 2ab'
_symmetry_space_group_name_H-M 'P 21 21 21'
_atom_sites_solution_hydrogens geom
_atom_sites_solution_primary direct
_atom_sites_solution_secondary difmap
_audit_creation_method SHELXL-97
_cell_angle_alpha 90.00
_cell_angle_beta 90.00
_cell_angle_gamma 90.00
_cell_formula_units_Z 4
_cell_length_a 5.7828(4)
_cell_length_b 20.7395(14)
_cell_length_c 29.4867(19)
_cell_measurement_reflns_used 7472
_cell_measurement_temperature 294(2)
_cell_measurement_theta_max 20.66
_cell_measurement_theta_min 2.29
_cell_volume 3536.4(4)
_computing_cell_refinement 'SAINT (Bruker, 2001)'
_computing_data_collection 'SMART (Bruker, 2001)'
_computing_data_reduction 'SAINT (Bruker, 2001)'
_computing_molecular_graphics 'DIAMOND (Brandenburg & Putz, 2005) and MERCURY (Macrae <i>et al.</i>, 2008)'
_computing_publication_material 'SHELXL97 (Sheldrick, 2008)'
_computing_structure_refinement 'SHELXL97 (Sheldrick, 2008)'
_computing_structure_solution 'SHELXS97 (Sheldrick, 2008)'
_diffrn_ambient_temperature 294(2)
_diffrn_measured_fraction_theta_full 0.999
_diffrn_measured_fraction_theta_max 0.999
_diffrn_measurement_device 'CCD Area Detector'
_diffrn_measurement_device_type 'Bruker SMART APEX CCD area-detector'
_diffrn_measurement_method '\w scan'
_diffrn_radiation_monochromator graphite
_diffrn_radiation_source 'fine-focus sealed tube'
_diffrn_radiation_type MoK\a
_diffrn_radiation_wavelength 0.71073
_diffrn_reflns_av_R_equivalents 0.0427
_diffrn_reflns_av_sigmaI/netI 0.0318
_diffrn_reflns_limit_h_max 6
_diffrn_reflns_limit_h_min -6
_diffrn_reflns_limit_k_max 24
_diffrn_reflns_limit_k_min -24
_diffrn_reflns_limit_l_max 35
_diffrn_reflns_limit_l_min -35
_diffrn_reflns_number 34209
_diffrn_reflns_theta_full 25.00
_diffrn_reflns_theta_max 25.00
_diffrn_reflns_theta_min 1.69
_diffrn_standards_number 0
_exptl_absorpt_coefficient_mu 0.287
_exptl_absorpt_correction_T_max 0.97
_exptl_absorpt_correction_T_min 0.93
_exptl_absorpt_correction_type multi-scan
_exptl_absorpt_process_details '(SABABS; Bruker, 2001)'
_exptl_crystal_colour colorless
_exptl_crystal_density_diffrn 1.415
_exptl_crystal_density_method 'not measured'
_exptl_crystal_description block
_exptl_crystal_F_000 1568
_exptl_crystal_size_max 0.18
_exptl_crystal_size_mid 0.16
_exptl_crystal_size_min 0.07
_refine_diff_density_max 0.393
_refine_diff_density_min -0.215
_refine_ls_abs_structure_details 'Flack & Bernardinelli (2000), 2627 Friedel pairs'
_refine_ls_abs_structure_Flack -0.04(8)
_refine_ls_extinction_method none
_refine_ls_goodness_of_fit_ref 1.115
_refine_ls_hydrogen_treatment mixed
_refine_ls_matrix_type full
_refine_ls_number_parameters 472
_refine_ls_number_reflns 6217
_refine_ls_number_restraints 3
_refine_ls_restrained_S_all 1.115
_refine_ls_R_factor_all 0.0634
_refine_ls_R_factor_gt 0.0568
_refine_ls_shift/su_max 0.002
_refine_ls_shift/su_mean 0.000
_refine_ls_structure_factor_coef Fsqd
_refine_ls_weighting_details 'calc w=1/[\s^2^(Fo^2^)+(0.0832P)^2^+0.1540P] where P=(Fo^2^+2Fc^2^)/3'
_refine_ls_weighting_scheme calc
_refine_ls_wR_factor_gt 0.1332
_refine_ls_wR_factor_ref 0.1373
_reflns_number_gt 5614
_reflns_number_total 6217
_reflns_threshold_expression I>2\s(I)
_cod_data_source_file ov3039.cif
_cod_data_source_block I
_cod_database_code 2019310

loop_
_symmetry_equiv_pos_as_xyz
'x, y, z'
'-x+1/2, -y, z+1/2'
'-x, y+1/2, -z+1/2'
'x+1/2, -y+1/2, -z'

loop_
_atom_site_type_symbol
_atom_site_label
_atom_site_fract_x
_atom_site_fract_y
_atom_site_fract_z
_atom_site_U_iso_or_equiv
_atom_site_adp_type
_atom_site_calc_flag
_atom_site_refinement_flags
_atom_site_occupancy
_atom_site_symmetry_multiplicity
C C1 -1.0966(11) -0.2518(3) 0.90832(19) 0.0939(16) Uani d . 1 1
C C2 -0.9231(9) -0.2075(3) 0.89817(18) 0.0876(14) Uani d . 1 1
H H2 -0.8064 -0.1987 0.9190 0.105 Uiso calc R 1 1
C C3 -0.9284(7) -0.17695(19) 0.85619(14) 0.0598(10) Uani d . 1 1
C C4 -1.0988(7) -0.1930(2) 0.82603(15) 0.0633(10) Uani d . 1 1
H H4 -1.1001 -0.1737 0.7975 0.076 Uiso calc R 1 1
C C5 -1.2687(8) -0.2370(2) 0.83693(18) 0.0808(13) Uani d . 1 1
H H5 -1.3850 -0.2464 0.8162 0.097 Uiso calc R 1 1
C C6 -1.2663(10) -0.2671(3) 0.87843(19) 0.0864(15) Uani d . 1 1
H H6 -1.3788 -0.2973 0.8859 0.104 Uiso calc R 1 1
C C7 -0.7533(8) -0.1254(2) 0.84659(14) 0.0688(11) Uani d . 1 1
H H7A -0.8199 -0.0833 0.8525 0.083 Uiso calc R 1 1
H H7B -0.6202 -0.1309 0.8662 0.083 Uiso calc R 1 1
C C8 -0.5077(6) -0.08963(17) 0.78753(12) 0.0504(8) Uani d . 1 1
C C9 -0.4205(7) -0.03953(17) 0.81345(12) 0.0531(9) Uani d . 1 1
H H9 -0.4882 -0.0298 0.8412 0.064 Uiso calc R 1 1
C C10 -0.2333(7) -0.00386(17) 0.79834(11) 0.0507(8) Uani d . 1 1
H H10 -0.1781 0.0297 0.8162 0.061 Uiso calc R 1 1
C C11 -0.1262(6) -0.01680(16) 0.75751(11) 0.0451(8) Uani d . 1 1
C C12 -0.2171(7) -0.06552(17) 0.73047(12) 0.0528(9) Uani d . 1 1
H H12 -0.1505 -0.0750 0.7026 0.063 Uiso calc R 1 1
C C13 -0.4069(7) -0.09954(17) 0.74545(12) 0.0536(9) Uani d . 1 1
C C14 0.1867(6) 0.02662(16) 0.70771(12) 0.0474(8) Uani d . 1 1
C C15 0.3854(6) 0.06920(16) 0.70498(11) 0.0453(8) Uani d . 1 1
C C16 0.4752(6) 0.10539(15) 0.74121(11) 0.0430(8) Uani d . 1 1
H H16 0.4025 0.1038 0.7693 0.052 Uiso calc R 1 1
C C17 0.6687(6) 0.14297(16) 0.73578(11) 0.0455(8) Uani d . 1 1
C C18 0.7789(7) 0.14502(17) 0.69300(11) 0.0514(8) Uani d . 1 1
H H18 0.9093 0.1707 0.6891 0.062 Uiso calc R 1 1
C C19 0.6963(7) 0.10983(19) 0.65744(12) 0.0579(10) Uani d . 1 1
H H19 0.7726 0.1111 0.6297 0.069 Uiso calc R 1 1
C C20 0.4972(7) 0.07170(18) 0.66228(11) 0.0525(9) Uani d . 1 1
C C21 0.2386(9) 0.0027(2) 0.63321(13) 0.0740(13) Uani d . 1 1
H H21 0.1849 -0.0202 0.6082 0.089 Uiso calc R 1 1
C C22 0.7739(6) 0.17932(16) 0.77281(10) 0.0436(8) Uani d . 1 1
C C23 0.9778(6) 0.21085(18) 0.77690(12) 0.0535(9) Uani d . 1 1
H H25 1.0920 0.2147 0.7549 0.064 Uiso calc R 1 1
C C24 0.9832(7) 0.23701(19) 0.82147(12) 0.0540(9) Uani d . 1 1
H H24 1.1022 0.2609 0.8344 0.065 Uiso calc R 1 1
C C25 0.7839(6) 0.22055(15) 0.84114(11) 0.0435(8) Uani d . 1 1
C C26 0.6890(6) 0.23139(17) 0.88745(11) 0.0470(8) Uani d . 1 1
H H26A 0.7457 0.2722 0.8991 0.056 Uiso calc R 1 1
H H26B 0.5217 0.2337 0.8860 0.056 Uiso calc R 1 1
C C27 0.6896(6) 0.19041(17) 0.96624(10) 0.0442(8) Uani d . 1 1
H H27A 0.5223 0.1919 0.9684 0.053 Uiso calc R 1 1
H H27B 0.7504 0.2317 0.9762 0.053 Uiso calc R 1 1
C C28 0.7824(7) 0.13714(18) 0.99647(11) 0.0509(8) Uani d . 1 1
H H28A 0.9493 0.1405 0.9987 0.061 Uiso calc R 1 1
H H28B 0.7448 0.0954 0.9836 0.061 Uiso calc R 1 1
C C29 0.8112(10) 0.0891(3) 1.08416(16) 0.0919(16) Uani d . 1 1
H H29A 0.7593 0.0910 1.1150 0.138 Uiso calc R 1 1
H H29B 0.9729 0.0994 1.0829 0.138 Uiso calc R 1 1
H H29C 0.7870 0.0464 1.0725 0.138 Uiso calc R 1 1
Cl Cl1 -0.5193(3) -0.16048(6) 0.71101(4) 0.0914(4) Uani d . 1 1
F F1 -1.0903(9) -0.2811(2) 0.94872(14) 0.1661(19) Uani d . 1 1
N N1 0.0706(5) 0.02027(15) 0.74711(10) 0.0499(7) Uani d D 1 1
H H1N 0.122(6) 0.0420(13) 0.7699(8) 0.035(8) Uiso d D 1 1
N N2 0.1165(6) -0.00595(16) 0.67114(10) 0.0620(9) Uani d . 1 1
N N3 0.4207(7) 0.03795(19) 0.62545(11) 0.0701(10) Uani d . 1 1
N N4 0.7584(5) 0.17841(14) 0.91859(9) 0.0407(6) Uani d D 1 1
H H2N 0.906(3) 0.1690(17) 0.9171(12) 0.052(11) Uiso d D 1 1
H H3N 0.687(5) 0.1424(10) 0.9098(9) 0.027(8) Uiso d D 1 1
O O1 -0.6837(5) -0.12955(13) 0.80053(9) 0.0622(7) Uani d . 1 1
O O2 0.6519(4) 0.18415(11) 0.81247(7) 0.0447(5) Uani d . 1 1
O O3 0.4188(5) 0.12592(16) 1.04900(9) 0.0724(8) Uani d . 1 1
O O4 0.6994(6) 0.20850(14) 1.06728(9) 0.0729(8) Uani d . 1 1
S S1 0.65535(16) 0.14452(5) 1.05150(3) 0.0498(2) Uani d . 1 1
C C30 0.1508(7) 0.01584(18) 0.93247(12) 0.0517(9) Uani d . 1 1
C C31 0.2522(12) 0.0006(3) 0.97364(16) 0.0996(19) Uani d . 1 1
H H31 0.3876 0.0212 0.9826 0.120 Uiso calc R 1 1
C C32 0.1531(13) -0.0448(3) 1.00105(18) 0.113(2) Uani d . 1 1
H H32 0.2217 -0.0541 1.0288 0.135 Uiso calc R 1 1
C C33 -0.0432(11) -0.0770(3) 0.98899(16) 0.0861(15) Uani d . 1 1
C C34 -0.1433(9) -0.0604(2) 0.94913(16) 0.0793(13) Uani d . 1 1
H H34 -0.2801 -0.0806 0.9406 0.095 Uiso calc R 1 1
C C35 -0.0499(7) -0.0147(2) 0.92077(14) 0.0622(10) Uani d . 1 1
H H35 -0.1232 -0.0045 0.8936 0.075 Uiso calc R 1 1
C C36 -0.1492(17) -0.1276(4) 1.0192(2) 0.144(3) Uani d . 1 1
H H36A -0.3093 -0.1330 1.0115 0.216 Uiso calc R 1 1
H H36B -0.1365 -0.1143 1.0503 0.216 Uiso calc R 1 1
H H36C -0.0692 -0.1677 1.0151 0.216 Uiso calc R 1 1
O O5 0.1652(5) 0.07126(14) 0.85390(9) 0.0684(8) Uani d . 1 1
O O6 0.2122(4) 0.13866(12) 0.92030(9) 0.0602(7) Uani d . 1 1
O O7 0.5173(4) 0.06791(12) 0.89815(9) 0.0594(7) Uani d . 1 1
S S2 0.26889(15) 0.07797(4) 0.89787(3) 0.0484(2) Uani d . 1 1

loop_
_atom_site_aniso_label
_atom_site_aniso_U_11
_atom_site_aniso_U_22
_atom_site_aniso_U_33
_atom_site_aniso_U_12
_atom_site_aniso_U_13
_atom_site_aniso_U_23
C1 0.102(4) 0.094(4) 0.085(4) -0.008(3) 0.011(3) 0.023(3)
C2 0.083(3) 0.099(4) 0.080(3) -0.013(3) -0.003(3) 0.002(3)
C3 0.060(2) 0.057(2) 0.062(2) 0.0085(19) 0.016(2) -0.0101(19)
C4 0.053(2) 0.068(3) 0.069(3) 0.003(2) 0.004(2) -0.006(2)
C5 0.060(3) 0.089(3) 0.093(3) -0.003(3) 0.009(3) -0.018(3)
C6 0.080(3) 0.079(3) 0.100(4) -0.020(3) 0.028(3) -0.009(3)
C7 0.072(3) 0.072(3) 0.062(2) -0.010(2) 0.010(2) -0.022(2)
C8 0.049(2) 0.049(2) 0.053(2) 0.0023(17) -0.0017(17) -0.0080(16)
C9 0.059(2) 0.053(2) 0.047(2) 0.0014(18) 0.0043(17) -0.0130(16)
C10 0.057(2) 0.0505(19) 0.0450(18) -0.0029(18) -0.0100(17) -0.0111(15)
C11 0.049(2) 0.0433(18) 0.0435(18) 0.0031(16) -0.0099(16) -0.0026(14)
C12 0.060(2) 0.054(2) 0.0445(18) 0.0001(18) 0.0026(17) -0.0114(16)
C13 0.060(2) 0.052(2) 0.048(2) -0.0055(18) -0.0069(18) -0.0160(17)
C14 0.051(2) 0.0470(18) 0.0444(18) 0.0088(16) -0.0029(16) -0.0025(15)
C15 0.0502(19) 0.0465(19) 0.0393(17) 0.0093(16) -0.0039(15) -0.0024(14)
C16 0.048(2) 0.0456(18) 0.0354(16) 0.0082(15) 0.0008(15) 0.0014(14)
C17 0.051(2) 0.0452(18) 0.0406(17) 0.0075(16) 0.0015(15) 0.0049(14)
C18 0.052(2) 0.058(2) 0.0441(18) -0.0018(18) 0.0030(16) 0.0035(16)
C19 0.066(3) 0.074(2) 0.0339(17) 0.007(2) 0.0112(17) -0.0004(17)
C20 0.062(2) 0.055(2) 0.0404(18) 0.0080(19) 0.0021(17) -0.0032(17)
C21 0.084(3) 0.095(3) 0.043(2) -0.008(3) -0.002(2) -0.025(2)
C22 0.046(2) 0.0515(18) 0.0328(16) 0.0060(16) 0.0028(14) 0.0076(14)
C23 0.047(2) 0.071(2) 0.0417(19) -0.0062(18) 0.0080(16) 0.0050(17)
C24 0.049(2) 0.067(2) 0.0458(19) -0.0071(18) -0.0042(17) 0.0010(17)
C25 0.0441(19) 0.0468(18) 0.0395(17) -0.0007(15) -0.0044(15) 0.0013(14)
C26 0.0457(19) 0.0539(19) 0.0412(17) 0.0053(16) -0.0035(15) -0.0022(15)
C27 0.0412(18) 0.0545(19) 0.0368(16) 0.0009(15) 0.0036(14) -0.0060(14)
C28 0.051(2) 0.062(2) 0.0389(17) 0.0045(18) 0.0049(15) -0.0027(16)
C29 0.104(4) 0.112(4) 0.060(3) 0.020(3) 0.000(3) 0.032(3)
Cl1 0.1061(10) 0.0959(9) 0.0722(7) -0.0483(7) 0.0190(7) -0.0430(6)
F1 0.167(4) 0.192(4) 0.139(3) -0.042(3) -0.011(3) 0.083(3)
N1 0.0525(19) 0.0543(18) 0.0429(17) -0.0032(14) -0.0044(14) -0.0075(14)
N2 0.068(2) 0.069(2) 0.0483(18) -0.0041(18) -0.0041(17) -0.0184(15)
N3 0.077(3) 0.089(3) 0.0442(18) -0.008(2) 0.0044(17) -0.0183(17)
N4 0.0330(15) 0.0523(17) 0.0367(14) 0.0036(14) -0.0008(12) -0.0063(12)
O1 0.0616(17) 0.0678(16) 0.0573(15) -0.0142(14) 0.0075(13) -0.0152(13)
O2 0.0438(13) 0.0508(13) 0.0394(12) -0.0017(11) 0.0000(10) 0.0024(10)
O3 0.0665(18) 0.093(2) 0.0577(16) -0.0189(16) 0.0089(14) -0.0050(15)
O4 0.089(2) 0.0787(19) 0.0506(15) -0.0122(17) 0.0059(15) -0.0204(13)
S1 0.0551(5) 0.0600(5) 0.0341(4) -0.0041(4) 0.0016(4) -0.0033(4)
C30 0.056(2) 0.053(2) 0.0468(19) 0.0036(18) -0.0044(17) -0.0113(16)
C31 0.123(5) 0.104(4) 0.072(3) -0.046(4) -0.034(3) 0.014(3)
C32 0.151(6) 0.127(5) 0.060(3) -0.037(4) -0.045(4) 0.025(3)
C33 0.116(4) 0.083(3) 0.060(3) -0.015(3) 0.004(3) 0.009(2)
C34 0.071(3) 0.088(3) 0.079(3) -0.017(3) -0.003(3) 0.007(3)
C35 0.054(2) 0.070(3) 0.063(2) -0.004(2) -0.0056(19) 0.005(2)
C36 0.193(8) 0.147(6) 0.092(4) -0.053(6) 0.004(5) 0.038(4)
O5 0.0692(18) 0.0766(18) 0.0595(16) -0.0165(16) -0.0102(14) 0.0054(14)
O6 0.0403(13) 0.0548(15) 0.0854(18) 0.0044(12) -0.0035(13) -0.0118(13)
O7 0.0455(14) 0.0577(15) 0.0751(17) 0.0070(12) -0.0006(13) -0.0146(14)
S2 0.0403(4) 0.0484(5) 0.0564(5) 0.0017(4) -0.0055(4) -0.0091(4)

loop_
_atom_type_symbol
_atom_type_description
_atom_type_scat_dispersion_real
_atom_type_scat_dispersion_imag
_atom_type_scat_source
C C 0.0033 0.0016 'International Tables Vol C Tables 4.2.6.8 and 6.1.1.4'
H H 0.0000 0.0000 'International Tables Vol C Tables 4.2.6.8 and 6.1.1.4'
N N 0.0061 0.0033 'International Tables Vol C Tables 4.2.6.8 and 6.1.1.4'
O O 0.0106 0.0060 'International Tables Vol C Tables 4.2.6.8 and 6.1.1.4'
F F 0.0171 0.0103 'International Tables Vol C Tables 4.2.6.8 and 6.1.1.4'
S S 0.1246 0.1234 'International Tables Vol C Tables 4.2.6.8 and 6.1.1.4'
Cl Cl 0.1484 0.1585 'International Tables Vol C Tables 4.2.6.8 and 6.1.1.4'

loop_
_geom_angle_atom_site_label_1
_geom_angle_atom_site_label_2
_geom_angle_atom_site_label_3
_geom_angle
F1 C1 C6 119.5(5)
F1 C1 C2 118.1(6)
C6 C1 C2 122.4(5)
C3 C2 C1 118.4(5)
C3 C2 H2 120.8
C1 C2 H2 120.8
C4 C3 C2 118.9(4)
C4 C3 C7 122.5(4)
C2 C3 C7 118.6(4)
C3 C4 C5 121.5(4)
C3 C4 H4 119.3
C5 C4 H4 119.3
C6 C5 C4 120.1(5)
C6 C5 H5 120.0
C4 C5 H5 120.0
C1 C6 C5 118.7(5)
C1 C6 H6 120.6
C5 C6 H6 120.6
O1 C7 C3 109.2(3)
O1 C7 H7A 109.8
C3 C7 H7A 109.8
O1 C7 H7B 109.8
C3 C7 H7B 109.8
H7A C7 H7B 108.3
O1 C8 C13 118.3(3)
O1 C8 C9 124.8(3)
C13 C8 C9 116.9(4)
C10 C9 C8 120.5(3)
C10 C9 H9 119.7
C8 C9 H9 119.7
C11 C10 C9 121.8(3)
C11 C10 H10 119.1
C9 C10 H10 119.1
C10 C11 C12 118.1(3)
C10 C11 N1 116.5(3)
C12 C11 N1 125.3(3)
C13 C12 C11 119.3(3)
C13 C12 H12 120.3
C11 C12 H12 120.3
C12 C13 C8 123.1(3)
C12 C13 Cl1 118.7(3)
C8 C13 Cl1 118.1(3)
N2 C14 N1 119.7(3)
N2 C14 C15 120.2(3)
N1 C14 C15 120.1(3)
C16 C15 C20 119.2(3)
C16 C15 C14 125.1(3)
C20 C15 C14 115.7(3)
C17 C16 C15 121.1(3)
C17 C16 H16 119.5
C15 C16 H16 119.5
C16 C17 C18 119.2(3)
C16 C17 C22 123.1(3)
C18 C17 C22 117.6(3)
C19 C18 C17 120.8(3)
C19 C18 H18 119.6
C17 C18 H18 119.6
C18 C19 C20 120.7(3)
C18 C19 H19 119.7
C20 C19 H19 119.7
N3 C20 C19 118.3(3)
N3 C20 C15 122.7(4)
C19 C20 C15 119.1(3)
N3 C21 N2 130.6(4)
N3 C21 H21 114.7
N2 C21 H21 114.7
C23 C22 O2 109.7(3)
C23 C22 C17 132.8(3)
O2 C22 C17 117.5(3)
C22 C23 C24 106.6(3)
C22 C23 H25 126.7
C24 C23 H25 126.7
C25 C24 C23 106.6(3)
C25 C24 H24 126.7
C23 C24 H24 126.7
C24 C25 O2 110.8(3)
C24 C25 C26 132.7(3)
O2 C25 C26 116.5(3)
N4 C26 C25 110.8(3)
N4 C26 H26A 109.5
C25 C26 H26A 109.5
N4 C26 H26B 109.5
C25 C26 H26B 109.5
H26A C26 H26B 108.1
N4 C27 C28 109.9(3)
N4 C27 H27A 109.7
C28 C27 H27A 109.7
N4 C27 H27B 109.7
C28 C27 H27B 109.7
H27A C27 H27B 108.2
C27 C28 S1 109.0(2)
C27 C28 H28A 109.9
S1 C28 H28A 109.9
C27 C28 H28B 109.9
S1 C28 H28B 109.9
H28A C28 H28B 108.3
S1 C29 H29A 109.5
S1 C29 H29B 109.5
H29A C29 H29B 109.5
S1 C29 H29C 109.5
H29A C29 H29C 109.5
H29B C29 H29C 109.5
C14 N1 C11 130.1(3)
C14 N1 H1N 117(2)
C11 N1 H1N 113(2)
C14 N2 C21 116.6(4)
C21 N3 C20 114.2(3)
C27 N4 C26 112.9(3)
C27 N4 H2N 110(2)
C26 N4 H2N 113(2)
C27 N4 H3N 107.0(19)
C26 N4 H3N 108.4(19)
H2N N4 H3N 104(3)
C8 O1 C7 116.3(3)
C25 O2 C22 106.3(3)
O3 S1 O4 116.1(2)
O3 S1 C29 110.2(2)
O4 S1 C29 109.8(2)
O3 S1 C28 108.96(18)
O4 S1 C28 107.56(18)
C29 S1 C28 103.4(2)
C35 C30 C31 118.4(4)
C35 C30 S2 121.1(3)
C31 C30 S2 120.4(3)
C32 C31 C30 119.9(5)
C32 C31 H31 120.1
C30 C31 H31 120.1
C33 C32 C31 122.1(5)
C33 C32 H32 118.9
C31 C32 H32 118.9
C34 C33 C32 117.2(5)
C34 C33 C36 121.1(6)
C32 C33 C36 121.6(5)
C33 C34 C35 122.4(5)
C33 C34 H34 118.8
C35 C34 H34 118.8
C30 C35 C34 120.0(4)
C30 C35 H35 120.0
C34 C35 H35 120.0
C33 C36 H36A 109.5
C33 C36 H36B 109.5
H36A C36 H36B 109.5
C33 C36 H36C 109.5
H36A C36 H36C 109.5
H36B C36 H36C 109.5
O5 S2 O7 113.86(17)
O5 S2 O6 113.54(17)
O7 S2 O6 110.10(15)
O5 S2 C30 106.70(17)
O7 S2 C30 105.82(18)
O6 S2 C30 106.17(17)

loop_
_geom_bond_atom_site_label_1
_geom_bond_atom_site_label_2
_geom_bond_distance
C1 F1 1.338(6)
C1 C6 1.357(7)
C1 C2 1.392(7)
C2 C3 1.391(6)
C2 H2 0.9300
C3 C4 1.369(6)
C3 C7 1.499(6)
C4 C5 1.380(6)
C4 H4 0.9300
C5 C6 1.373(7)
C5 H5 0.9300
C6 H6 0.9300
C7 O1 1.419(5)
C7 H7A 0.9700
C7 H7B 0.9700
C8 O1 1.367(4)
C8 C13 1.386(5)
C8 C9 1.385(5)
C9 C10 1.385(5)
C9 H9 0.9300
C10 C11 1.380(5)
C10 H10 0.9300
C11 C12 1.390(5)
C11 N1 1.407(4)
C12 C13 1.377(5)
C12 H12 0.9300
C13 Cl1 1.747(3)
C14 N2 1.336(5)
C14 N1 1.348(5)
C14 C15 1.451(5)
C15 C16 1.405(5)
C15 C20 1.416(5)
C16 C17 1.373(5)
C16 H16 0.9300
C17 C18 1.414(5)
C17 C22 1.460(5)
C18 C19 1.364(5)
C18 H18 0.9300
C19 C20 1.404(6)
C19 H19 0.9300
C20 N3 1.366(5)
C21 N3 1.302(6)
C21 N2 1.335(5)
C21 H21 0.9300
C22 C23 1.354(5)
C22 O2 1.369(4)
C23 C24 1.422(5)
C23 H25 0.9300
C24 C25 1.335(5)
C24 H24 0.9300
C25 O2 1.366(4)
C25 C26 1.489(5)
C26 N4 1.487(4)
C26 H26A 0.9700
C26 H26B 0.9700
C27 N4 1.481(4)
C27 C28 1.518(5)
C27 H27A 0.9700
C27 H27B 0.9700
C28 S1 1.788(3)
C28 H28A 0.9700
C28 H28B 0.9700
C29 S1 1.750(5)
C29 H29A 0.9600
C29 H29B 0.9600
C29 H29C 0.9600
N1 H1N 0.862(18)
N4 H2N 0.878(19)
N4 H3N 0.892(17)
O3 S1 1.423(3)
O4 S1 1.429(3)
C30 C35 1.366(5)
C30 C31 1.385(6)
C30 S2 1.780(4)
C31 C32 1.367(8)
C31 H31 0.9300
C32 C33 1.364(8)
C32 H32 0.9300
C33 C34 1.355(7)
C33 C36 1.507(7)
C34 C35 1.374(6)
C34 H34 0.9300
C35 H35 0.9300
C36 H36A 0.9600
C36 H36B 0.9600
C36 H36C 0.9600
O5 S2 1.435(3)
O6 S2 1.459(3)
O7 S2 1.452(3)

loop_
_geom_hbond_atom_site_label_D
_geom_hbond_atom_site_label_H
_geom_hbond_atom_site_label_A
_geom_hbond_site_symmetry_A
_geom_hbond_distance_DH
_geom_hbond_distance_HA
_geom_hbond_distance_DA
_geom_hbond_angle_DHA
N1 H1N O5 . 0.862(18) 2.56(2) 3.367(4) 156(3)
N4 H3N O7 . 0.892(17) 1.862(18) 2.749(4) 173(3)
N4 H2N O6 1_655 0.878(19) 1.88(2) 2.751(4) 171(4)
C10 H10 O5 . 0.93 2.43 3.228(5) 144
C12 H12 N2 . 0.93 2.30 2.883(5) 120
C26 H26B O4 4_457 0.97 2.61 3.369(5) 135
C27 H27A O6 . 0.97 2.54 3.257(4) 131

loop_
_geom_torsion_atom_site_label_1
_geom_torsion_atom_site_label_2
_geom_torsion_atom_site_label_3
_geom_torsion_atom_site_label_4
_geom_torsion
F1 C1 C2 C3 179.9(5)
C6 C1 C2 C3 1.6(8)
C1 C2 C3 C4 -2.1(7)
C1 C2 C3 C7 175.1(4)
C2 C3 C4 C5 2.1(6)
C7 C3 C4 C5 -175.0(4)
C3 C4 C5 C6 -1.5(7)
F1 C1 C6 C5 -179.3(5)
C2 C1 C6 C5 -1.0(8)
C4 C5 C6 C1 1.0(7)
C4 C3 C7 O1 -40.2(5)
C2 C3 C7 O1 142.8(4)
O1 C8 C9 C10 176.5(4)
C13 C8 C9 C10 -3.3(5)
C8 C9 C10 C11 -0.4(6)
C9 C10 C11 C12 2.6(5)
C9 C10 C11 N1 -176.4(3)
C10 C11 C12 C13 -1.0(5)
N1 C11 C12 C13 177.9(3)
C11 C12 C13 C8 -2.9(6)
C11 C12 C13 Cl1 179.9(3)
O1 C8 C13 C12 -174.8(3)
C9 C8 C13 C12 5.0(6)
O1 C8 C13 Cl1 2.4(5)
C9 C8 C13 Cl1 -177.8(3)
N2 C14 C15 C16 -179.6(3)
N1 C14 C15 C16 1.1(5)
N2 C14 C15 C20 -1.6(5)
N1 C14 C15 C20 179.1(3)
C20 C15 C16 C17 0.1(5)
C14 C15 C16 C17 178.0(3)
C15 C16 C17 C18 -0.1(5)
C15 C16 C17 C22 -177.4(3)
C16 C17 C18 C19 -0.5(5)
C22 C17 C18 C19 176.9(3)
C17 C18 C19 C20 1.2(6)
C18 C19 C20 N3 179.3(4)
C18 C19 C20 C15 -1.3(6)
C16 C15 C20 N3 180.0(3)
C14 C15 C20 N3 1.9(5)
C16 C15 C20 C19 0.6(5)
C14 C15 C20 C19 -177.5(3)
C16 C17 C22 C23 168.7(4)
C18 C17 C22 C23 -8.7(6)
C16 C17 C22 O2 -10.9(5)
C18 C17 C22 O2 171.8(3)
O2 C22 C23 C24 -0.2(4)
C17 C22 C23 C24 -179.8(4)
C22 C23 C24 C25 -0.7(4)
C23 C24 C25 O2 1.3(4)
C23 C24 C25 C26 177.8(4)
C24 C25 C26 N4 -88.6(5)
O2 C25 C26 N4 87.7(3)
N4 C27 C28 S1 -169.7(2)
N2 C14 N1 C11 -0.4(6)
C15 C14 N1 C11 178.9(3)
C10 C11 N1 C14 -167.5(4)
C12 C11 N1 C14 13.6(6)
N1 C14 N2 C21 179.8(4)
C15 C14 N2 C21 0.5(5)
N3 C21 N2 C14 0.6(8)
N2 C21 N3 C20 -0.4(8)
C19 C20 N3 C21 178.4(4)
C15 C20 N3 C21 -1.0(6)
C28 C27 N4 C26 -175.5(3)
C25 C26 N4 C27 173.8(3)
C13 C8 O1 C7 169.0(4)
C9 C8 O1 C7 -10.8(5)
C3 C7 O1 C8 -173.9(3)
C24 C25 O2 C22 -1.5(4)
C26 C25 O2 C22 -178.6(3)
C23 C22 O2 C25 1.0(4)
C17 C22 O2 C25 -179.3(3)
C27 C28 S1 O3 71.8(3)
C27 C28 S1 O4 -54.8(3)
C27 C28 S1 C29 -170.9(3)
C35 C30 C31 C32 1.0(8)
S2 C30 C31 C32 176.5(5)
C30 C31 C32 C33 1.0(11)
C31 C32 C33 C34 -2.6(10)
C31 C32 C33 C36 179.2(7)
C32 C33 C34 C35 2.1(8)
C36 C33 C34 C35 -179.6(5)
C31 C30 C35 C34 -1.5(6)
S2 C30 C35 C34 -176.9(3)
C33 C34 C35 C30 -0.1(8)
C35 C30 S2 O5 -18.8(4)
C31 C30 S2 O5 165.8(4)
C35 C30 S2 O7 -140.4(3)
C31 C30 S2 O7 44.2(4)
C35 C30 S2 O6 102.6(3)
C31 C30 S2 O6 -72.8(4)
